data_7202539
loop_
_publ_author_name
'McKeown, Neil B.'
'Badriya, Samer'
'Helliwell, Madeleine'
'Shkunov, Maxim'

_publ_section_title
;
 The synthesis of robust, polymeric hole-transport materials from
 oligoarylamine substituted styrenes
;
_journal_issue 20
_journal_name_full 'Journal of Materials Chemistry'
_journal_page_first 2088
_journal_paper_doi 10.1039/b614235d
_journal_volume 17
_journal_year 2007
_chemical_formula_sum 'C44 H31 N3 S2'
_chemical_formula_weight 665.84
_chemical_name_systematic
;
?
;
_space_group_IT_number 14
_symmetry_cell_setting monoclinic
_symmetry_space_group_name_Hall '-P 2ybc'
_symmetry_space_group_name_H-M 'P 1 21/c 1'
_atom_sites_solution_hydrogens geom
_atom_sites_solution_primary direct
_atom_sites_solution_secondary difmap
_audit_creation_method SHELXL-97
_cell_angle_alpha 90.00
_cell_angle_beta 110.149(7)
_cell_angle_gamma 90.00
_cell_formula_units_Z 4
_cell_length_a 10.985(4)
_cell_length_b 24.813(8)
_cell_length_c 13.194(4)
_cell_measurement_reflns_used 631
_cell_measurement_temperature 150(2)
_cell_measurement_theta_max 16.27
_cell_measurement_theta_min 2.24
_cell_volume 3376.2(19)
_computing_cell_refinement 'Bruker SMART'
_computing_data_collection 'Bruker SMART'
_computing_data_reduction 'Bruker SAINT'
_computing_molecular_graphics 'Bruker SHELXTL'
_computing_publication_material 'Bruker SHELXTL'
_computing_structure_refinement 'Bruker SHELXTL'
_computing_structure_solution 'Bruker SHELXTL'
_diffrn_ambient_temperature 150(2)
_diffrn_measured_fraction_theta_full 0.935
_diffrn_measured_fraction_theta_max 0.935
_diffrn_measurement_device_type 'CCD area detector'
_diffrn_measurement_method 'phi and omega scans'
_diffrn_radiation_monochromator graphite
_diffrn_radiation_source 'sealed tube'
_diffrn_radiation_type MoK\a
_diffrn_radiation_wavelength 0.71073
_diffrn_reflns_av_R_equivalents 0.2716
_diffrn_reflns_av_sigmaI/netI 0.4784
_diffrn_reflns_limit_h_max 14
_diffrn_reflns_limit_h_min -14
_diffrn_reflns_limit_k_max 27
_diffrn_reflns_limit_k_min -32
_diffrn_reflns_limit_l_max 17
_diffrn_reflns_limit_l_min -11
_diffrn_reflns_number 20836
_diffrn_reflns_theta_full 28.24
_diffrn_reflns_theta_max 28.24
_diffrn_reflns_theta_min 1.84
_exptl_absorpt_coefficient_mu 0.195
_exptl_absorpt_correction_type none
_exptl_crystal_colour colourless
_exptl_crystal_density_diffrn 1.310
_exptl_crystal_density_method 'not measured'
_exptl_crystal_description needle
_exptl_crystal_F_000 1392
_exptl_crystal_size_max 0.3
_exptl_crystal_size_mid 0.1
_exptl_crystal_size_min 0.08
_refine_diff_density_max 0.288
_refine_diff_density_min -0.222
_refine_diff_density_rms 0.048
_refine_ls_extinction_method none
_refine_ls_goodness_of_fit_ref 0.611
_refine_ls_hydrogen_treatment constr
_refine_ls_matrix_type full
_refine_ls_number_parameters 442
_refine_ls_number_reflns 7817
_refine_ls_number_restraints 0
_refine_ls_restrained_S_all 0.611
_refine_ls_R_factor_all 0.3273
_refine_ls_R_factor_gt 0.0609
_refine_ls_shift/su_max 0.000
_refine_ls_shift/su_mean 0.000
_refine_ls_structure_factor_coef Fsqd
_refine_ls_weighting_details 'calc w=1/[\s^2^(Fo^2^)+(0.0000P)^2^+0.0000P] where P=(Fo^2^+2Fc^2^)/3'
_refine_ls_weighting_scheme calc
_refine_ls_wR_factor_gt 0.1110
_refine_ls_wR_factor_ref 0.1842
_reflns_number_gt 1479
_reflns_number_total 7817
_reflns_threshold_expression >2sigma(I)
_cod_data_source_file b614235d.txt
_cod_data_source_block s1033m
_cod_depositor_comments
;
The following automatic conversions were performed:
'_symmetry_cell_setting' value 'Monoclinic' changed to 'monoclinic'
according to '/home/saulius/struct/CIF-dictionaries/cif_core.dic'
dictionary named 'cif_core.dic' version 2.4.1 from 2010-06-29.

Automatic conversion script
Id: cif_fix_enum 1527 2010-12-29 10:47:43Z saulius 
;
_cod_original_cell_volume 3376.3(18)
_cod_original_sg_symbol_H-M 'P2(1)/c '
_cod_database_code 7202539

loop_
_symmetry_equiv_pos_as_xyz
'x, y, z'
'-x, y+1/2, -z+1/2'
'-x, -y, -z'
'x, -y-1/2, z-1/2'

loop_
_atom_site_label
_atom_site_type_symbol
_atom_site_fract_x
_atom_site_fract_y
_atom_site_fract_z
_atom_site_U_iso_or_equiv
_atom_site_adp_type
_atom_site_occupancy
_atom_site_symmetry_multiplicity
_atom_site_calc_flag
_atom_site_refinement_flags
_atom_site_disorder_assembly
_atom_site_disorder_group
S1 S -0.11990(19) 0.23774(7) 0.26201(13) 0.0768(6) Uani 1 1 d . . .
S2 S 0.6456(2) -0.04755(7) 1.32902(14) 0.0848(7) Uani 1 1 d . . .
N1 N 0.4748(4) 0.23323(18) 0.9077(3) 0.0449(13) Uani 1 1 d . . .
N2 N 0.0909(5) 0.2372(2) 0.4922(4) 0.0562(15) Uani 1 1 d . . .
N3 N 0.5912(6) 0.0480(2) 1.1718(4) 0.0553(15) Uani 1 1 d . . .
C1 C 0.3746(6) 0.2324(2) 0.8030(4) 0.0433(16) Uani 1 1 d . . .
C2 C 0.4035(6) 0.2494(2) 0.7152(4) 0.062(2) Uani 1 1 d . . .
H2 H 0.4883 0.2593 0.7242 0.075 Uiso 1 1 calc R . .
C3 C 0.3109(7) 0.2522(3) 0.6141(4) 0.071(2) Uani 1 1 d . . .
H3 H 0.3316 0.2653 0.5560 0.086 Uiso 1 1 calc R . .
C4 C 0.1860(6) 0.2351(2) 0.5999(4) 0.0511(17) Uani 1 1 d . . .
C5 C 0.1563(6) 0.2176(2) 0.6869(4) 0.0504(17) Uani 1 1 d . . .
H5 H 0.0724 0.2063 0.6773 0.060 Uiso 1 1 calc R . .
C6 C 0.2496(6) 0.2165(2) 0.7890(4) 0.0449(16) Uani 1 1 d . . .
H6 H 0.2281 0.2051 0.8478 0.054 Uiso 1 1 calc R . .
C7 C 0.0052(6) 0.2819(3) 0.4634(5) 0.0519(18) Uani 1 1 d . . .
C8 C 0.0205(6) 0.3235(3) 0.5357(5) 0.063(2) Uani 1 1 d . . .
H8 H 0.0852 0.3219 0.6032 0.076 Uiso 1 1 calc R . .
C9 C -0.0625(8) 0.3686(3) 0.5067(5) 0.083(2) Uani 1 1 d . . .
H9 H -0.0516 0.3966 0.5558 0.100 Uiso 1 1 calc R . .
C10 C -0.1578(7) 0.3721(3) 0.4086(5) 0.079(2) Uani 1 1 d . . .
H10 H -0.2113 0.4022 0.3912 0.095 Uiso 1 1 calc R . .
C11 C -0.1747(7) 0.3321(3) 0.3375(5) 0.065(2) Uani 1 1 d . . .
H11 H -0.2400 0.3343 0.2703 0.079 Uiso 1 1 calc R . .
C12 C -0.0928(6) 0.2865(3) 0.3646(4) 0.0486(17) Uani 1 1 d . . .
C13 C -0.0272(6) 0.1840(2) 0.3318(4) 0.0469(17) Uani 1 1 d . . .
C14 C -0.0495(6) 0.1345(3) 0.2797(5) 0.067(2) Uani 1 1 d . . .
H14 H -0.1188 0.1310 0.2151 0.080 Uiso 1 1 calc R . .
C15 C 0.0291(7) 0.0897(3) 0.3213(5) 0.075(2) Uani 1 1 d . . .
H15 H 0.0142 0.0569 0.2853 0.091 Uiso 1 1 calc R . .
C16 C 0.1292(6) 0.0962(3) 0.4176(5) 0.072(2) Uani 1 1 d . . .
H16 H 0.1842 0.0673 0.4462 0.086 Uiso 1 1 calc R . .
C17 C 0.1505(6) 0.1443(3) 0.4729(4) 0.0552(18) Uani 1 1 d . . .
H17 H 0.2191 0.1474 0.5380 0.066 Uiso 1 1 calc R . .
C18 C 0.0714(6) 0.1877(3) 0.4328(4) 0.0511(18) Uani 1 1 d . . .
C19 C 0.5092(5) 0.1862(3) 0.9708(4) 0.0423(16) Uani 1 1 d . . .
C20 C 0.4742(5) 0.1355(2) 0.9263(4) 0.0450(16) Uani 1 1 d . . .
H20 H 0.4321 0.1316 0.8523 0.054 Uiso 1 1 calc R . .
C21 C 0.5025(6) 0.0907(2) 0.9927(4) 0.0527(18) Uani 1 1 d . . .
H21 H 0.4779 0.0567 0.9628 0.063 Uiso 1 1 calc R . .
C22 C 0.5661(6) 0.0954(2) 1.1019(5) 0.0459(16) Uani 1 1 d . . .
C23 C 0.6050(5) 0.1450(2) 1.1455(4) 0.0470(17) Uani 1 1 d . . .
H23 H 0.6512 0.1483 1.2189 0.056 Uiso 1 1 calc R . .
C24 C 0.5761(5) 0.1904(2) 1.0808(4) 0.0439(16) Uani 1 1 d . . .
H24 H 0.6017 0.2242 1.1114 0.053 Uiso 1 1 calc R . .
C25 C 0.4874(7) 0.0303(3) 1.2046(5) 0.0518(18) Uani 1 1 d . . .
C26 C 0.3728(8) 0.0581(3) 1.1703(5) 0.074(2) Uani 1 1 d . . .
H26 H 0.3636 0.0878 1.1254 0.088 Uiso 1 1 calc R . .
C27 C 0.2716(8) 0.0425(3) 1.2016(6) 0.090(3) Uani 1 1 d . . .
H27 H 0.1953 0.0625 1.1799 0.108 Uiso 1 1 calc R . .
C28 C 0.2817(10) -0.0029(4) 1.2656(6) 0.099(3) Uani 1 1 d . . .
H28 H 0.2117 -0.0136 1.2851 0.119 Uiso 1 1 calc R . .
C29 C 0.3922(9) -0.0317(3) 1.2994(5) 0.076(2) Uani 1 1 d . . .
H29 H 0.3988 -0.0625 1.3410 0.091 Uiso 1 1 calc R . .
C30 C 0.4979(8) -0.0141(3) 1.2705(5) 0.063(2) Uani 1 1 d . . .
C31 C 0.7220(7) -0.0334(3) 1.2367(5) 0.065(2) Uani 1 1 d . . .
C32 C 0.8204(9) -0.0668(3) 1.2312(6) 0.087(3) Uani 1 1 d . . .
H32 H 0.8405 -0.0971 1.2752 0.105 Uiso 1 1 calc R . .
C33 C 0.8894(8) -0.0575(3) 1.1646(7) 0.089(3) Uani 1 1 d . . .
H33 H 0.9550 -0.0809 1.1634 0.107 Uiso 1 1 calc R . .
C34 C 0.8599(8) -0.0126(3) 1.0993(6) 0.079(2) Uani 1 1 d . . .
H34 H 0.9061 -0.0052 1.0535 0.095 Uiso 1 1 calc R . .
C35 C 0.7597(7) 0.0218(3) 1.1021(6) 0.063(2) Uani 1 1 d . . .
H35 H 0.7390 0.0517 1.0567 0.075 Uiso 1 1 calc R . .
C36 C 0.6912(7) 0.0125(3) 1.1705(5) 0.0574(19) Uani 1 1 d . . .
C37 C 0.5497(5) 0.2810(2) 0.9342(4) 0.0353(14) Uani 1 1 d . . .
C38 C 0.6849(6) 0.2788(2) 0.9700(4) 0.0435(16) Uani 1 1 d . . .
H38 H 0.7272 0.2458 0.9783 0.052 Uiso 1 1 calc R . .
C39 C 0.7552(6) 0.3260(3) 0.9932(4) 0.0466(16) Uani 1 1 d . . .
H39 H 0.8452 0.3239 1.0180 0.056 Uiso 1 1 calc R . .
C40 C 0.6976(6) 0.3765(3) 0.9810(4) 0.0465(17) Uani 1 1 d . . .
C41 C 0.5622(7) 0.3772(2) 0.9424(4) 0.0557(18) Uani 1 1 d . . .
H41 H 0.5194 0.4102 0.9309 0.067 Uiso 1 1 calc R . .
C42 C 0.4894(6) 0.3299(2) 0.9209(4) 0.0486(16) Uani 1 1 d . . .
H42 H 0.3993 0.3317 0.8973 0.058 Uiso 1 1 calc R . .
C43 C 0.7690(8) 0.4265(3) 0.9995(5) 0.067(2) Uani 1 1 d . . .
H43 H 0.7192 0.4577 0.9805 0.080 Uiso 1 1 calc R . .
C44 C 0.8915(8) 0.4335(3) 1.0386(6) 0.100(3) Uani 1 1 d . . .
H44A H 0.9466 0.4040 1.0591 0.120 Uiso 1 1 calc R . .
H44B H 0.9256 0.4682 1.0464 0.120 Uiso 1 1 calc R . .

loop_
_atom_site_aniso_label
_atom_site_aniso_U_11
_atom_site_aniso_U_22
_atom_site_aniso_U_33
_atom_site_aniso_U_23
_atom_site_aniso_U_13
_atom_site_aniso_U_12
S1 0.0749(14) 0.0787(14) 0.0461(10) 0.0031(10) -0.0183(9) 0.0017(12)
S2 0.1226(19) 0.0658(14) 0.0467(12) 0.0101(10) 0.0045(12) 0.0062(13)
N1 0.047(3) 0.048(3) 0.029(3) 0.007(2) 0.000(2) -0.007(3)
N2 0.051(4) 0.067(4) 0.034(3) 0.006(3) -0.007(3) 0.001(3)
N3 0.068(4) 0.051(4) 0.037(3) -0.001(3) 0.006(3) 0.003(4)
C1 0.053(4) 0.056(4) 0.019(3) 0.000(3) 0.009(3) -0.006(4)
C2 0.054(5) 0.094(6) 0.029(4) 0.015(3) 0.004(3) -0.006(4)
C3 0.069(5) 0.112(6) 0.029(4) 0.020(4) 0.012(4) -0.017(5)
C4 0.051(4) 0.060(5) 0.033(4) -0.002(3) 0.003(3) 0.002(4)
C5 0.046(4) 0.063(5) 0.033(4) 0.004(3) 0.002(3) 0.004(3)
C6 0.046(4) 0.059(4) 0.029(3) 0.000(3) 0.012(3) -0.002(4)
C7 0.049(4) 0.061(5) 0.039(4) 0.002(3) 0.006(3) -0.016(4)
C8 0.068(5) 0.061(5) 0.049(4) 0.008(4) 0.006(4) -0.004(4)
C9 0.112(7) 0.077(6) 0.065(5) 0.002(4) 0.036(5) 0.026(5)
C10 0.096(6) 0.071(6) 0.049(5) 0.017(4) -0.003(4) 0.022(5)
C11 0.070(5) 0.073(5) 0.038(4) 0.014(4) -0.001(4) -0.013(5)
C12 0.041(4) 0.063(5) 0.034(4) 0.008(3) 0.004(3) -0.009(4)
C13 0.047(4) 0.052(4) 0.034(4) -0.002(3) 0.005(3) 0.001(3)
C14 0.051(4) 0.098(6) 0.041(4) -0.011(4) 0.002(3) 0.003(5)
C15 0.081(6) 0.078(6) 0.054(5) -0.018(4) 0.007(4) 0.020(5)
C16 0.063(5) 0.089(6) 0.044(4) -0.006(4) -0.006(4) 0.019(5)
C17 0.058(5) 0.062(5) 0.031(4) 0.006(3) -0.002(3) 0.006(4)
C18 0.045(4) 0.070(5) 0.029(4) -0.004(3) 0.001(3) -0.012(4)
C19 0.038(4) 0.058(5) 0.026(3) 0.003(3) 0.006(3) 0.004(3)
C20 0.044(4) 0.058(4) 0.024(3) -0.004(3) -0.001(3) -0.008(4)
C21 0.056(5) 0.047(4) 0.044(4) -0.006(3) 0.004(3) -0.009(4)
C22 0.042(4) 0.050(4) 0.034(4) 0.001(3) -0.002(3) -0.008(3)
C23 0.048(4) 0.065(5) 0.021(3) -0.003(3) 0.002(3) 0.007(4)
C24 0.046(4) 0.043(4) 0.036(4) 0.000(3) 0.006(3) 0.006(3)
C25 0.048(5) 0.059(5) 0.037(4) 0.002(3) 0.000(4) -0.005(4)
C26 0.080(6) 0.088(6) 0.058(5) 0.015(4) 0.032(5) -0.004(5)
C27 0.083(7) 0.118(8) 0.074(6) 0.008(5) 0.033(5) 0.005(6)
C28 0.122(9) 0.104(8) 0.085(7) 0.016(5) 0.052(6) -0.003(7)
C29 0.094(7) 0.075(6) 0.057(5) 0.002(4) 0.025(5) -0.012(6)
C30 0.093(6) 0.050(5) 0.031(4) 0.007(3) 0.003(4) 0.008(4)
C31 0.074(6) 0.036(5) 0.064(5) 0.005(4) -0.002(4) 0.006(4)
C32 0.086(7) 0.058(6) 0.093(7) -0.001(5) 0.000(5) -0.002(5)
C33 0.054(6) 0.076(7) 0.116(8) 0.001(6) 0.001(5) 0.010(5)
C34 0.067(6) 0.070(6) 0.090(6) -0.025(5) 0.013(5) -0.016(5)
C35 0.049(5) 0.048(5) 0.075(5) -0.009(4) -0.001(4) -0.008(4)
C36 0.063(5) 0.053(5) 0.047(4) -0.018(4) 0.007(4) -0.018(4)
C37 0.037(4) 0.044(4) 0.017(3) 0.005(3) 0.001(3) 0.003(3)
C38 0.055(4) 0.042(4) 0.030(3) -0.005(3) 0.009(3) 0.006(4)
C39 0.037(4) 0.065(5) 0.030(3) -0.008(3) 0.001(3) 0.004(4)
C40 0.055(5) 0.049(5) 0.028(3) 0.001(3) 0.005(3) -0.001(4)
C41 0.073(5) 0.046(4) 0.042(4) 0.005(3) 0.011(4) 0.018(4)
C42 0.043(4) 0.048(4) 0.046(4) 0.009(3) 0.003(3) 0.003(4)
C43 0.081(6) 0.057(5) 0.055(5) -0.002(4) 0.014(4) -0.011(5)
C44 0.087(7) 0.077(6) 0.129(7) -0.027(5) 0.027(6) -0.020(5)

loop_
_atom_type_symbol
_atom_type_description
_atom_type_scat_dispersion_real
_atom_type_scat_dispersion_imag
_atom_type_scat_source
C C 0.0033 0.0016 'International Tables Vol C Tables 4.2.6.8 and 6.1.1.4'
H H 0.0000 0.0000 'International Tables Vol C Tables 4.2.6.8 and 6.1.1.4'
N N 0.0061 0.0033 'International Tables Vol C Tables 4.2.6.8 and 6.1.1.4'
S S 0.1246 0.1234 'International Tables Vol C Tables 4.2.6.8 and 6.1.1.4'

loop_
_geom_angle_atom_site_label_1
_geom_angle_atom_site_label_2
_geom_angle_atom_site_label_3
_geom_angle
_geom_angle_site_symmetry_1
_geom_angle_site_symmetry_3
_geom_angle_publ_flag
C13 S1 C12 101.9(3) . . ?
C31 S2 C30 101.2(4) . . ?
C19 N1 C37 122.2(4) . . ?
C19 N1 C1 121.1(5) . . ?
C37 N1 C1 115.9(4) . . ?
C7 N2 C18 124.3(5) . . ?
C7 N2 C4 118.6(5) . . ?
C18 N2 C4 115.4(5) . . ?
C36 N3 C25 121.3(6) . . ?
C36 N3 C22 118.2(6) . . ?
C25 N3 C22 116.4(6) . . ?
C2 C1 C6 119.0(5) . . ?
C2 C1 N1 118.9(5) . . ?
C6 C1 N1 122.1(5) . . ?
C1 C2 C3 121.8(6) . . ?
C2 C3 C4 119.0(6) . . ?
C5 C4 C3 119.6(5) . . ?
C5 C4 N2 122.4(6) . . ?
C3 C4 N2 118.0(6) . . ?
C4 C5 C6 120.9(6) . . ?
C1 C6 C5 119.7(5) . . ?
C8 C7 C12 117.5(7) . . ?
C8 C7 N2 119.3(6) . . ?
C12 C7 N2 123.2(6) . . ?
C7 C8 C9 119.6(6) . . ?
C10 C9 C8 121.5(7) . . ?
C11 C10 C9 119.9(7) . . ?
C10 C11 C12 119.7(6) . . ?
C7 C12 C11 121.8(6) . . ?
C7 C12 S1 122.6(6) . . ?
C11 C12 S1 115.5(5) . . ?
C14 C13 C18 118.4(6) . . ?
C14 C13 S1 116.5(5) . . ?
C18 C13 S1 125.0(5) . . ?
C13 C14 C15 121.9(6) . . ?
C16 C15 C14 117.4(6) . . ?
C15 C16 C17 121.8(6) . . ?
C18 C17 C16 120.5(6) . . ?
C17 C18 C13 119.7(6) . . ?
C17 C18 N2 120.4(5) . . ?
C13 C18 N2 119.8(6) . . ?
C20 C19 C24 118.8(5) . . ?
C20 C19 N1 121.6(5) . . ?
C24 C19 N1 119.6(5) . . ?
C21 C20 C19 119.5(5) . . ?
C22 C21 C20 121.2(6) . . ?
C23 C22 C21 119.4(6) . . ?
C23 C22 N3 119.8(5) . . ?
C21 C22 N3 120.8(6) . . ?
C22 C23 C24 120.3(5) . . ?
C23 C24 C19 120.7(6) . . ?
C26 C25 C30 118.5(7) . . ?
C26 C25 N3 119.1(6) . . ?
C30 C25 N3 122.4(7) . . ?
C27 C26 C25 120.5(7) . . ?
C26 C27 C28 120.6(8) . . ?
C29 C28 C27 120.4(9) . . ?
C28 C29 C30 118.7(8) . . ?
C25 C30 C29 121.2(7) . . ?
C25 C30 S2 121.3(7) . . ?
C29 C30 S2 117.3(6) . . ?
C32 C31 C36 118.6(8) . . ?
C32 C31 S2 119.4(6) . . ?
C36 C31 S2 121.9(7) . . ?
C33 C32 C31 123.4(8) . . ?
C32 C33 C34 118.5(8) . . ?
C33 C34 C35 119.5(8) . . ?
C36 C35 C34 121.6(7) . . ?
C35 C36 C31 118.3(7) . . ?
C35 C36 N3 120.3(7) . . ?
C31 C36 N3 121.4(7) . . ?
C42 C37 C38 119.4(6) . . ?
C42 C37 N1 119.8(5) . . ?
C38 C37 N1 120.8(5) . . ?
C39 C38 C37 119.5(6) . . ?
C38 C39 C40 122.9(6) . . ?
C39 C40 C41 116.1(6) . . ?
C39 C40 C43 123.9(6) . . ?
C41 C40 C43 119.9(7) . . ?
C42 C41 C40 121.9(6) . . ?
C37 C42 C41 120.2(6) . . ?
C44 C43 C40 128.4(8) . . ?

loop_
_geom_bond_atom_site_label_1
_geom_bond_atom_site_label_2
_geom_bond_distance
_geom_bond_site_symmetry_2
_geom_bond_publ_flag
S1 C13 1.737(6) . ?
S1 C12 1.763(6) . ?
S2 C31 1.736(8) . ?
S2 C30 1.748(7) . ?
N1 C19 1.407(6) . ?
N1 C37 1.417(6) . ?
N1 C1 1.439(6) . ?
N2 C7 1.420(7) . ?
N2 C18 1.432(6) . ?
N2 C4 1.445(6) . ?
N3 C36 1.413(8) . ?
N3 C25 1.421(7) . ?
N3 C22 1.460(6) . ?
C1 C2 1.370(6) . ?
C1 C6 1.378(7) . ?
C2 C3 1.372(6) . ?
C3 C4 1.385(8) . ?
C4 C5 1.368(7) . ?
C5 C6 1.383(6) . ?
C7 C8 1.376(7) . ?
C7 C12 1.380(7) . ?
C8 C9 1.411(8) . ?
C9 C10 1.358(8) . ?
C10 C11 1.334(7) . ?
C11 C12 1.414(7) . ?
C13 C14 1.388(7) . ?
C13 C18 1.402(7) . ?
C14 C15 1.398(7) . ?
C15 C16 1.374(7) . ?
C16 C17 1.377(7) . ?
C17 C18 1.370(7) . ?
C19 C20 1.386(6) . ?
C19 C24 1.387(6) . ?
C20 C21 1.383(6) . ?
C21 C22 1.373(7) . ?
C22 C23 1.364(7) . ?
C23 C24 1.384(6) . ?
C25 C26 1.369(8) . ?
C25 C30 1.383(8) . ?
C26 C27 1.368(9) . ?
C27 C28 1.390(9) . ?
C28 C29 1.344(9) . ?
C29 C30 1.410(9) . ?
C31 C32 1.383(9) . ?
C31 C36 1.404(8) . ?
C32 C33 1.363(9) . ?
C33 C34 1.376(9) . ?
C34 C35 1.405(9) . ?
C35 C36 1.380(8) . ?
C37 C42 1.365(6) . ?
C37 C38 1.396(7) . ?
C38 C39 1.376(7) . ?
C39 C40 1.388(7) . ?
C40 C41 1.396(7) . ?
C40 C43 1.444(8) . ?
C41 C42 1.393(7) . ?
C43 C44 1.277(9) . ?

loop_
_cod_related_entry_id
_cod_related_entry_database
_cod_related_entry_code
1 ChemSpider 21143133
